data_7245572
loop_
_publ_author_name
'Karmakar, Gourab'
'Tyagi, Adish'
'Shah, Alpa Y.'
'Kumbhare, Liladhar B.'
'Wadawale, A. P.'
'Kedarnath, G.'
'Singh, Vishal'

_publ_section_title
;
 Synthesis of photoresponsive and photoemissive ultrathin 2D nanosheets of
 In2S3 achieved through a new single source molecular precursor
;
_journal_issue 42
_journal_name_full 'RSC Advances'
_journal_page_first 27292
_journal_page_last 27299
_journal_paper_doi 10.1039/D2RA05000E
_journal_volume 12
_journal_year 2022
_chemical_formula_sum 'C10 H24 Cl In N2 S2'
_chemical_formula_weight 386.70
_space_group_crystal_system monoclinic
_space_group_IT_number 14
_space_group_name_Hall '-P 2ybc'
_space_group_name_H-M_alt 'P 1 21/c 1'
_atom_sites_solution_hydrogens geom
_atom_sites_solution_primary iterative
_audit_creation_method SHELXL-2017/1
_audit_update_record
;
2022-07-27 deposited with the CCDC.	2022-08-31 downloaded from the CCDC.
;
_cell_angle_alpha 90
_cell_angle_beta 98.915(4)
_cell_angle_gamma 90
_cell_formula_units_Z 4
_cell_length_a 10.6094(6)
_cell_length_b 12.8828(7)
_cell_length_c 11.8236(6)
_cell_measurement_reflns_used 4843
_cell_measurement_temperature 298(2)
_cell_measurement_theta_max 72.3930
_cell_measurement_theta_min 5.1020
_cell_volume 1596.51(15)
_computing_cell_refinement 'CrysAlisPro 1.171.40.57a (Rigaku OD, 2019)'
_computing_data_collection 'CrysAlisPro 1.171.40.57a (Rigaku OD, 2019)'
_computing_data_reduction 'CrysAlisPro 1.171.40.57a (Rigaku OD, 2019)'
_computing_structure_refinement 'SHELXL-2017/1 (Sheldrick, 2017)'
_computing_structure_solution 'SHELXT 2018/2 (Sheldrick, 2018)'
_diffrn_ambient_temperature 298(2)
_diffrn_detector 'Hybrid Pixel Array Detector'
_diffrn_detector_area_resol_mean 10.0000
_diffrn_detector_type HyPix
_diffrn_measured_fraction_theta_full 0.994
_diffrn_measured_fraction_theta_max 0.944
_diffrn_measurement_details
;
List of Runs (angles in degrees, time in seconds):

  # Type    Start    End  Width  t~exp~   \w     \q     \k     \f   Frames
#--------------------------------------------------------------------------
  1  \w   -112.00 -28.00   0.50    0.05    --  -47.82 -70.00 114.00  168
  2  \w    -66.00 -31.00   0.50    0.05    --  -47.82  70.00-113.00   70
  3  \w     28.00 108.00   0.50    0.05    --   47.82  70.00-113.00  160
  4  \w    -18.00  68.00   0.50    0.05    --   47.82 -70.00 114.00  172
  5  \w    -87.00 -25.00   0.50    0.07    --  -86.25  70.00-113.00  124
  6  \w   -145.00 -66.00   0.50    0.07    --  -86.25 -70.00 114.00  158
  7  \w     39.00  86.00   0.50    0.07    --  107.74 -70.00 114.00   94
  8  \w     89.00 172.00   0.50    0.07    --  107.74  70.00-113.00  166
  9  \w    -31.00  -4.00   0.50    0.05    --   10.00 113.00  51.95   54
 10  \w     14.00  43.00   0.50    0.05    --   42.00  89.00 -58.30   58
 11  \w     13.00  42.00   0.50    0.05    --   42.00  91.00  50.85   58
 12  \w     16.00  42.00   0.50    0.05    --   42.00  84.00-179.68   52
 13  \w    -27.00  12.00   0.50    0.05    --  -47.82  70.00-113.00   78
 14  \w    100.00 131.00   0.50    0.05    --   58.00  75.00  48.21   62
 15  \w     36.00  88.00   0.50    0.05    --   58.00  75.00  48.21  104
 16  \w     82.00 126.00   0.50    0.05    --   62.00  73.00 173.90   88
 17  \w     41.00  79.00   0.50    0.05    --   62.00  73.00 173.90   76
 18  \w   -159.00 -63.00   0.50    0.07    --  -86.25 -77.00  30.00  192
 19  \w   -159.00 -63.00   0.50    0.07    --  -86.25 -77.00  60.00  192
 20  \w   -157.00 -65.00   0.50    0.07    --  -86.25 -72.00  -2.49  184
 21  \w   -152.00-105.00   0.50    0.07    --  -86.25 -74.00 -80.96   94
 22  \w    -95.00 -65.00   0.50    0.07    --  -86.25 -74.00 -80.96   60
 23  \w   -157.00 -64.00   0.50    0.07    --  -86.25 -75.00-169.73  186
 24  \w   -157.00 -63.00   0.50    0.07    --  -86.25 -80.00-127.60  188
 25  \w   -157.00 -62.00   0.50    0.07    --  -86.25 -80.00-107.06  190
 26  \w   -159.00 -64.00   0.50    0.07    --  -86.25 -76.00 146.57  190
 27  \w   -155.00 -62.00   0.50    0.07    --  -86.25 -80.00 -34.98  186
 28  \w     95.00 178.00   0.50    0.07    --  107.74  37.00  60.00  166
 29  \w     38.00 111.00   0.50    0.07    --  107.74-125.00  30.00  146
 30  \w     36.00 111.00   0.50    0.07    --  107.74-125.00  90.00  150
 31  \w     35.00 106.00   0.50    0.07    --  107.74 -99.00-150.00  142
 32  \w     35.00 106.00   0.50    0.07    --  107.74-125.00   0.00  142
 33  \w     36.00 101.00   0.50    0.07    --  107.74 -99.00 -90.00  130
 34  \w     36.00 106.00   0.50    0.07    --  107.74 -99.00  90.00  140
;
_diffrn_measurement_device 'four-circle diffractometer'
_diffrn_measurement_device_type 'XtaLAB Synergy, Dualflex, HyPix'
_diffrn_measurement_method '\w scans'
_diffrn_orient_matrix_type 'CrysAlisPro convention (1999,Acta A55,543-557)'
_diffrn_orient_matrix_UB_11 0.0403456000
_diffrn_orient_matrix_UB_12 -0.0946005000
_diffrn_orient_matrix_UB_13 -0.0656994000
_diffrn_orient_matrix_UB_21 0.1305834000
_diffrn_orient_matrix_UB_22 -0.0010683000
_diffrn_orient_matrix_UB_23 0.0779546000
_diffrn_orient_matrix_UB_31 -0.0540754000
_diffrn_orient_matrix_UB_32 -0.0731422000
_diffrn_orient_matrix_UB_33 0.0836749000
_diffrn_radiation_monochromator mirror
_diffrn_radiation_probe x-ray
_diffrn_radiation_type 'Cu K\a'
_diffrn_radiation_wavelength 1.54184
_diffrn_reflns_av_R_equivalents 0.0984
_diffrn_reflns_av_unetI/netI 0.0489
_diffrn_reflns_Laue_measured_fraction_full 0.994
_diffrn_reflns_Laue_measured_fraction_max 0.944
_diffrn_reflns_limit_h_max 13
_diffrn_reflns_limit_h_min -13
_diffrn_reflns_limit_k_max 15
_diffrn_reflns_limit_k_min -16
_diffrn_reflns_limit_l_max 14
_diffrn_reflns_limit_l_min -14
_diffrn_reflns_number 24188
_diffrn_reflns_point_group_measured_fraction_full 0.994
_diffrn_reflns_point_group_measured_fraction_max 0.944
_diffrn_reflns_theta_full 67.684
_diffrn_reflns_theta_max 77.580
_diffrn_reflns_theta_min 4.218
_diffrn_source 'micro-focus sealed X-ray tube'
_diffrn_source_type 'PhotonJet (Cu) X-ray Source'
_exptl_absorpt_coefficient_mu 15.644
_exptl_absorpt_correction_T_max 1.00000
_exptl_absorpt_correction_T_min 0.49034
_exptl_absorpt_correction_type multi-scan
_exptl_absorpt_process_details
;
CrysAlisPro 1.171.40.57a (Rigaku Oxford Diffraction, 2019)
Empirical absorption correction using spherical harmonics,
 implemented in SCALE3 ABSPACK scaling algorithm.
;
_exptl_crystal_colour colourless
_exptl_crystal_density_diffrn 1.609
_exptl_crystal_description block
_exptl_crystal_F_000 784
_exptl_crystal_size_max 0.100
_exptl_crystal_size_mid 0.050
_exptl_crystal_size_min 0.050
_refine_diff_density_max 1.324
_refine_diff_density_min -0.985
_refine_diff_density_rms 0.136
_refine_ls_extinction_method none
_refine_ls_goodness_of_fit_ref 1.032
_refine_ls_hydrogen_treatment constr
_refine_ls_matrix_type full
_refine_ls_number_parameters 151
_refine_ls_number_reflns 3209
_refine_ls_number_restraints 0
_refine_ls_restrained_S_all 1.032
_refine_ls_R_factor_all 0.0724
_refine_ls_R_factor_gt 0.0594
_refine_ls_shift/su_max 0.000
_refine_ls_shift/su_mean 0.000
_refine_ls_structure_factor_coef Fsqd
_refine_ls_weighting_details 'w=1/[\s^2^(Fo^2^)+(0.0641P)^2^+9.7281P] where P=(Fo^2^+2Fc^2^)/3'
_refine_ls_weighting_scheme calc
_refine_ls_wR_factor_gt 0.1520
_refine_ls_wR_factor_ref 0.1603
_reflns_Friedel_coverage 0.000
_reflns_number_gt 2511
_reflns_number_total 3209
_reflns_threshold_expression 'I > 2\s(I)'
_cod_data_source_file d2ra05000e2.cif
_cod_data_source_block shelx
_cod_original_sg_symbol_H-M 'P 21/c'
_cod_database_code 7245572
_shelx_shelxl_version_number 2017/1
_shelx_space_group_comment
;
The symmetry employed for this shelxl refinement is uniquely defined
by the following loop, which should always be used as a source of
symmetry information in preference to the above space-group names.
They are only intended as comments.
;
_shelx_estimated_absorpt_t_min 0.304
_shelx_estimated_absorpt_t_max 0.508
_oxdiff_exptl_absorpt_empirical_full_min 0.499
_oxdiff_exptl_absorpt_empirical_full_max 1.901
_oxdiff_exptl_absorpt_empirical_details
;
Empirical correction (ABSPACK) includes:
- Absorption correction using spherical harmonics
- Frame scaling
;
_diffrn_oxdiff_digest_frames
;
01c0d5f30ef93969ac331edea0da100c31000361c62
;

loop_
_space_group_symop_operation_xyz
'x, y, z'
'-x, y+1/2, -z+1/2'
'-x, -y, -z'
'x, -y-1/2, z-1/2'

loop_
_atom_site_label
_atom_site_type_symbol
_atom_site_fract_x
_atom_site_fract_y
_atom_site_fract_z
_atom_site_U_iso_or_equiv
_atom_site_adp_type
_atom_site_occupancy
_atom_site_site_symmetry_order
_atom_site_calc_flag
_atom_site_refinement_flags_posn
_atom_site_refinement_flags_adp
_atom_site_refinement_flags_occupancy
_atom_site_disorder_assembly
_atom_site_disorder_group
In1 In 0.26542(5) 0.47852(4) 0.67793(4) 0.0480(2) Uani 1 1 d . . . . .
S1 S 0.0854(2) 0.40425(18) 0.7532(2) 0.0629(6) Uani 1 1 d . . . . .
Cl1 Cl 0.4596(2) 0.39599(19) 0.7681(2) 0.0717(6) Uani 1 1 d . . . . .
S2 S 0.2932(3) 0.61574(17) 0.5453(2) 0.0775(8) Uani 1 1 d . . . . .
N1 N 0.2645(7) 0.5977(5) 0.8327(6) 0.0529(16) Uani 1 1 d . . . . .
N2 N 0.2389(7) 0.3724(5) 0.5098(6) 0.0562(17) Uani 1 1 d . . . . .
C2 C 0.2273(10) 0.5325(7) 0.9268(7) 0.061(2) Uani 1 1 d . . . . .
H2 H 0.293187 0.479119 0.944665 0.073 Uiso 1 1 calc R U . . .
C4 C 0.1747(11) 0.6818(8) 0.7972(8) 0.076(3) Uani 1 1 d . . . . .
H4A H 0.181012 0.733243 0.856595 0.114 Uiso 1 1 calc R U . . .
H4B H 0.089489 0.654641 0.783351 0.114 Uiso 1 1 calc R U . . .
H4C H 0.194668 0.712942 0.728325 0.114 Uiso 1 1 calc R U . . .
C6 C 0.2793(11) 0.5384(7) 0.4141(8) 0.073(3) Uani 1 1 d . . . . .
H6A H 0.192733 0.545254 0.374053 0.087 Uiso 1 1 calc R U . . .
H6B H 0.335478 0.568377 0.365466 0.087 Uiso 1 1 calc R U . . .
C1 C 0.1026(9) 0.4766(8) 0.8870(8) 0.068(2) Uani 1 1 d . . . . .
H1A H 0.034745 0.527824 0.880259 0.081 Uiso 1 1 calc R U . . .
H1B H 0.088179 0.428754 0.947006 0.081 Uiso 1 1 calc R U . . .
C5 C 0.3932(10) 0.6441(9) 0.8663(10) 0.083(3) Uani 1 1 d . . . . .
H5A H 0.415379 0.683997 0.803766 0.124 Uiso 1 1 calc R U . . .
H5B H 0.454748 0.589727 0.885472 0.124 Uiso 1 1 calc R U . . .
H5C H 0.392560 0.688347 0.931543 0.124 Uiso 1 1 calc R U . . .
C7 C 0.3090(11) 0.4261(8) 0.4271(8) 0.070(2) Uani 1 1 d . . . . .
H7 H 0.399657 0.421777 0.459534 0.084 Uiso 1 1 calc R U . . .
C3 C 0.2199(11) 0.5919(9) 1.0388(8) 0.077(3) Uani 1 1 d . . . . .
H3A H 0.295155 0.633556 1.058348 0.116 Uiso 1 1 calc R U . . .
H3B H 0.213951 0.543274 1.099221 0.116 Uiso 1 1 calc R U . . .
H3C H 0.145971 0.635908 1.028444 0.116 Uiso 1 1 calc R U . . .
C10 C 0.2917(13) 0.2692(7) 0.5341(9) 0.093(4) Uani 1 1 d . . . . .
H10A H 0.270476 0.226076 0.467607 0.140 Uiso 1 1 calc R U . . .
H10B H 0.256580 0.239464 0.596881 0.140 Uiso 1 1 calc R U . . .
H10C H 0.382726 0.273765 0.553773 0.140 Uiso 1 1 calc R U . . .
C9 C 0.1014(10) 0.3620(10) 0.4649(10) 0.086(3) Uani 1 1 d . . . . .
H9A H 0.090809 0.320684 0.396554 0.129 Uiso 1 1 calc R U . . .
H9B H 0.065312 0.429591 0.447670 0.129 Uiso 1 1 calc R U . . .
H9C H 0.058956 0.329100 0.521346 0.129 Uiso 1 1 calc R U . . .
C8 C 0.2966(15) 0.3768(10) 0.3094(9) 0.100(4) Uani 1 1 d . . . . .
H8A H 0.326479 0.306391 0.316681 0.150 Uiso 1 1 calc R U . . .
H8B H 0.346665 0.415166 0.262809 0.150 Uiso 1 1 calc R U . . .
H8C H 0.208711 0.377511 0.274306 0.150 Uiso 1 1 calc R U . . .

loop_
_atom_site_aniso_label
_atom_site_aniso_U_11
_atom_site_aniso_U_22
_atom_site_aniso_U_33
_atom_site_aniso_U_23
_atom_site_aniso_U_13
_atom_site_aniso_U_12
In1 0.0588(3) 0.0339(3) 0.0521(3) 0.0004(2) 0.0114(2) -0.0011(2)
S1 0.0675(13) 0.0532(12) 0.0705(13) -0.0082(10) 0.0184(10) -0.0144(10)
Cl1 0.0646(13) 0.0638(14) 0.0831(15) -0.0002(11) 0.0001(11) 0.0099(11)
S2 0.140(2) 0.0359(11) 0.0623(13) 0.0016(9) 0.0348(14) -0.0088(13)
N1 0.063(4) 0.040(4) 0.057(4) -0.002(3) 0.012(3) -0.004(3)
N2 0.071(4) 0.040(3) 0.057(4) -0.002(3) 0.007(3) 0.002(3)
C2 0.078(6) 0.054(5) 0.051(5) -0.006(4) 0.010(4) -0.002(4)
C4 0.108(8) 0.051(5) 0.068(6) -0.009(4) 0.010(5) 0.017(5)
C6 0.105(8) 0.055(6) 0.063(6) -0.003(4) 0.032(5) -0.007(5)
C1 0.070(6) 0.074(6) 0.065(6) -0.016(5) 0.027(5) -0.016(5)
C5 0.082(7) 0.079(7) 0.094(7) -0.032(6) 0.036(6) -0.037(6)
C7 0.090(7) 0.060(6) 0.064(6) -0.005(4) 0.026(5) -0.005(5)
C3 0.090(7) 0.080(7) 0.062(6) -0.013(5) 0.011(5) -0.012(6)
C10 0.156(11) 0.044(5) 0.074(6) -0.008(5) 0.001(7) 0.031(6)
C9 0.079(7) 0.097(8) 0.082(7) -0.019(6) 0.011(5) -0.012(6)
C8 0.166(13) 0.077(8) 0.064(6) -0.016(6) 0.037(7) -0.018(8)

loop_
_atom_type_symbol
_atom_type_description
_atom_type_scat_dispersion_real
_atom_type_scat_dispersion_imag
_atom_type_scat_source
C C 0.0181 0.0091 'International Tables Vol C Tables 4.2.6.8 and 6.1.1.4'
H H 0.0000 0.0000 'International Tables Vol C Tables 4.2.6.8 and 6.1.1.4'
N N 0.0311 0.0180 'International Tables Vol C Tables 4.2.6.8 and 6.1.1.4'
S S 0.3331 0.5567 'International Tables Vol C Tables 4.2.6.8 and 6.1.1.4'
Cl Cl 0.3639 0.7018 'International Tables Vol C Tables 4.2.6.8 and 6.1.1.4'
In In 0.0822 5.0449 'International Tables Vol C Tables 4.2.6.8 and 6.1.1.4'

loop_
_geom_angle_atom_site_label_1
_geom_angle_atom_site_label_2
_geom_angle_atom_site_label_3
_geom_angle
_geom_angle_site_symmetry_1
_geom_angle_site_symmetry_3
_geom_angle_publ_flag
N1 In1 N2 171.6(2) . . ?
N1 In1 S2 92.40(17) . . ?
N2 In1 S2 83.64(17) . . ?
N1 In1 Cl1 92.83(18) . . ?
N2 In1 Cl1 95.61(18) . . ?
S2 In1 Cl1 115.35(10) . . ?
N1 In1 S1 82.86(17) . . ?
N2 In1 S1 94.68(18) . . ?
S2 In1 S1 135.26(10) . . ?
Cl1 In1 S1 109.32(9) . . ?
C1 S1 In1 97.9(3) . . ?
C6 S2 In1 98.6(3) . . ?
C4 N1 C5 108.1(8) . . ?
C4 N1 C2 113.2(7) . . ?
C5 N1 C2 111.3(7) . . ?
C4 N1 In1 109.7(5) . . ?
C5 N1 In1 110.5(5) . . ?
C2 N1 In1 104.0(5) . . ?
C10 N2 C9 108.4(9) . . ?
C10 N2 C7 109.8(8) . . ?
C9 N2 C7 111.8(8) . . ?
C10 N2 In1 111.5(6) . . ?
C9 N2 In1 109.4(6) . . ?
C7 N2 In1 105.9(5) . . ?
N1 C2 C1 110.7(7) . . ?
N1 C2 C3 114.5(7) . . ?
C1 C2 C3 110.1(8) . . ?
C7 C6 S2 117.1(7) . . ?
C2 C1 S1 118.5(6) . . ?
C6 C7 N2 113.7(8) . . ?
C6 C7 C8 109.1(9) . . ?
N2 C7 C8 115.3(9) . . ?

loop_
_geom_bond_atom_site_label_1
_geom_bond_atom_site_label_2
_geom_bond_distance
_geom_bond_site_symmetry_2
_geom_bond_publ_flag
In1 N1 2.390(7) . ?
In1 N2 2.392(7) . ?
In1 S2 2.411(2) . ?
In1 Cl1 2.415(2) . ?
In1 S1 2.426(2) . ?
S1 C1 1.821(9) . ?
S2 C6 1.831(10) . ?
N1 C4 1.461(12) . ?
N1 C5 1.486(11) . ?
N1 C2 1.496(11) . ?
N2 C10 1.455(11) . ?
N2 C9 1.479(12) . ?
N2 C7 1.489(12) . ?
C2 C1 1.516(13) . ?
C2 C3 1.542(13) . ?
C6 C7 1.483(13) . ?
C7 C8 1.516(13) . ?
